data_9008129
loop_
_publ_author_name
'Marumo, F.'
'Nowacki, W.'

_publ_section_title
;
 The crystal structure of dufrenoysite, Pb16As16S40
;
_journal_name_full 'Zeitschrift fur Kristallographie'
_journal_page_first 409
_journal_page_last 419
_journal_volume 124
_journal_year 1967
_chemical_compound_source 'Lengenbach, Binnatal, Switzerland'
_chemical_formula_sum 'As2 Pb2 S5'
_chemical_name_mineral Dufrenoysite
_space_group_IT_number 4
_symmetry_space_group_name_Hall 'P 2yb'
_symmetry_space_group_name_H-M 'P 1 21 1'
_cell_angle_alpha 90
_cell_angle_beta 90.35
_cell_angle_gamma 90
_cell_length_a 7.90
_cell_length_b 25.74
_cell_length_c 8.37
_cell_formula_units_Z 8
_cell_volume 1701.974
_database_code_amcsd 0010643
_exptl_crystal_density_diffrn 5.655
_cod_original_formula_sum 'Pb2 As2 S5'
_cod_database_code 9008129

loop_
_space_group_symop_operation_xyz
x,y,z
-x,1/2+y,-z

loop_
_atom_site_label
_atom_site_fract_x
_atom_site_fract_y
_atom_site_fract_z
_atom_site_U_iso_or_equiv
Pb1 0.01700 0.00100 0.87100 0.03800
Pb2 0.97800 0.49750 0.63600 0.03800
Pb3 0.51800 0.09600 0.86800 0.03800
Pb4 0.52200 0.09600 0.36800 0.03800
Pb5 0.20200 0.22600 0.87600 0.03800
Pb6 0.30800 0.37250 0.13500 0.03800
Pb7 0.66000 0.25600 0.63900 0.03800
Pb8 0.18700 0.22850 0.39500 0.03800
As1 0.95400 0.13900 0.19900 0.03800
As2 0.95000 0.13600 0.60900 0.03800
As3 0.55200 0.45950 0.88400 0.03800
As4 0.54800 0.45100 0.43300 0.03800
As5 0.88300 0.36300 0.37300 0.03800
As6 0.87100 0.35100 0.94700 0.03800
As7 0.25800 0.35100 0.63200 0.03800
As8 0.62500 0.23300 0.10400 0.03800
S1 0.26300 0.03100 0.12300 0.03800
S2 0.78600 0.07300 0.11500 0.03800
S3 0.11000 0.11300 0.83000 0.01267
S4 0.40900 0.18100 0.11900 0.01267
S5 0.22200 0.69100 0.08200 0.01267
S6 0.42800 0.31500 0.42300 0.05066
S7 0.42600 0.30900 0.83900 0.02533
S8 0.04700 0.29600 0.64600 0.03800
S9 0.04200 0.29900 0.11500 0.03800
S10 0.08000 0.41500 0.90900 0.03800
S11 0.37500 0.48700 0.06100 0.02533
S12 0.74000 0.40500 0.18300 0.05066
S13 0.73800 0.39900 0.60000 0.01267
S14 0.27400 0.02000 0.61400 0.05066
S15 0.78300 0.06800 0.62000 0.01267
S16 0.12400 0.10400 0.43500 0.05066
S17 0.40700 0.18100 0.62300 0.02533
S18 0.77400 0.20100 0.30200 0.05066
S19 0.10600 0.41700 0.42400 0.03800
S20 0.39200 0.48100 0.66900 0.02533

loop_
_cod_related_entry_id
_cod_related_entry_database
_cod_related_entry_code
1 AMCSD 0010643
